data_7229552
loop_
_publ_author_name
'li, bao'
'xiong, xin'
'zhou, liuyin'
'Cao, Wenjie'
'Yu, Fan'
'Liang, Jiyuan'
'Wang, Yazheng'
'Hu, Si-Qian'

_publ_section_title
;
 Metal-Organic Frameworks Based on Halogen-bridged Dinuclear-Cu-nodes as
 Promising Materials for High Performance Supercapacitor Electrodes
;
_journal_name_full CrystEngComm
_journal_paper_doi 10.1039/C7CE01840A
_journal_year 2017
_chemical_formula_moiety 'C32 H22 Cu N6 O5'
_chemical_formula_sum 'C32 H22 Cu N6 O5'
_chemical_formula_weight 634.11
_space_group_crystal_system monoclinic
_space_group_IT_number 14
_space_group_name_Hall '-P 2ybc'
_space_group_name_H-M_alt 'P 1 21/c 1'
_symmetry_space_group_name_Hall '-P 2ybc'
_symmetry_space_group_name_H-M 'P 1 21/c 1'
_atom_sites_solution_hydrogens mixed
_audit_creation_date 2017-10-04
_audit_creation_method
;
Olex2 1.2-beta
(compiled 2017.03.28 svn.r3405 for OlexSys, GUI svn.r5335)
;
_audit_update_record
;
2017-10-21 deposited with the CCDC.
2017-11-10 downloaded from the CCDC.
;
_cell_angle_alpha 90
_cell_angle_beta 117.20(3)
_cell_angle_gamma 90
_cell_formula_units_Z 4
_cell_length_a 15.249(3)
_cell_length_b 14.078(3)
_cell_length_c 16.178(3)
_cell_measurement_reflns_used 1300
_cell_measurement_temperature 293(2)
_cell_measurement_theta_max 26.35
_cell_measurement_theta_min 2.87
_cell_volume 3089.0(13)
_computing_molecular_graphics 'Olex2 (Dolomanov et al., 2009)'
_computing_publication_material 'Olex2 (Dolomanov et al., 2009)'
_computing_structure_refinement 'ShelXL (Sheldrick, 2015)'
_diffrn_ambient_temperature 293(2)
_diffrn_measured_fraction_theta_full 0.993
_diffrn_measured_fraction_theta_max 0.993
_diffrn_measurement_device_type 'Bruker APEX-II CCD'
_diffrn_measurement_method '\w scans'
_diffrn_radiation_type MoK\a
_diffrn_radiation_wavelength 0.71073
_diffrn_reflns_av_R_equivalents 0.0363
_diffrn_reflns_av_unetI/netI 0.0391
_diffrn_reflns_Laue_measured_fraction_full 0.993
_diffrn_reflns_Laue_measured_fraction_max 0.993
_diffrn_reflns_number 8260
_diffrn_reflns_point_group_measured_fraction_full 0.993
_diffrn_reflns_point_group_measured_fraction_max 0.993
_diffrn_reflns_theta_full 25.242
_diffrn_reflns_theta_max 29.127
_diffrn_reflns_theta_min 2.024
_diffrn_standards_number 0
_exptl_absorpt_coefficient_mu 0.756
_exptl_absorpt_correction_type none
_exptl_crystal_colour blue
_exptl_crystal_density_diffrn 1.363
_exptl_crystal_description block
_exptl_crystal_F_000 2808
_exptl_crystal_size_max 0.1
_exptl_crystal_size_mid 0.1
_exptl_crystal_size_min 0.05
_refine_diff_density_max 0.845
_refine_diff_density_min -0.662
_refine_diff_density_rms 0.084
_refine_ls_extinction_coef 0.0122(15)
_refine_ls_extinction_expression Fc^*^=kFc[1+0.001xFc^2^\l^3^/sin(2\q)]^-1/4^
_refine_ls_extinction_method 'SHELXL-2014/7 (Sheldrick 2014'
_refine_ls_goodness_of_fit_ref 1.043
_refine_ls_hydrogen_treatment constr
_refine_ls_matrix_type full
_refine_ls_number_parameters 399
_refine_ls_number_reflns 8260
_refine_ls_number_restraints 0
_refine_ls_restrained_S_all 1.043
_refine_ls_R_factor_all 0.0507
_refine_ls_R_factor_gt 0.0472
_refine_ls_shift/su_max 0.001
_refine_ls_shift/su_mean 0.000
_refine_ls_structure_factor_coef Fsqd
_refine_ls_weighting_details 'w=1/[\s^2^(Fo^2^)+(0.0786P)^2^+2.5878P] where P=(Fo^2^+2Fc^2^)/3'
_refine_ls_weighting_scheme calc
_refine_ls_wR_factor_gt 0.1383
_refine_ls_wR_factor_ref 0.1421
_reflns_Friedel_coverage 0.000
_reflns_number_gt 7536
_reflns_number_total 8260
_reflns_threshold_expression 'I > 2\s(I)'
_cod_data_source_file c7ce01840a2.cif
_cod_data_source_block Cu
_cod_database_code 7229552
_shelx_shelxl_version_number 2014/7
_shelx_space_group_comment
;
The symmetry employed for this shelxl refinement is uniquely defined
by the following loop, which should always be used as a source of
symmetry information in preference to the above space-group names.
They are only intended as comments.
;
_olex2_refinement_description
;
1. Fixed Uiso
 At 1.2 times of:
  All C(H) groups
 At 1.5 times of:
  All O(H,H) groups
2.a Rotating group:
 O5(H5A,H5B)
2.b Aromatic/amide H refined with riding coordinates:
 C27(H27), C3(H3), C19(H19), C8(H8), C11(H11), C22(H22), C6(H6), C9(H9),
 C10(H10), C26(H26), C29(H29), C24(H24), C23(H23), C13(H13), C31(H31), C28(H28),
  C15(H15), C32(H32), C12(H12), C16(H16)
;
_olex2_submission_special_instructions 'No special instructions were received'

loop_
_space_group_symop_operation_xyz
'x, y, z'
'-x, y+1/2, -z+1/2'
'-x, -y, -z'
'x, -y-1/2, z-1/2'

loop_
_atom_site_label
_atom_site_type_symbol
_atom_site_fract_x
_atom_site_fract_y
_atom_site_fract_z
_atom_site_U_iso_or_equiv
_atom_site_adp_type
_atom_site_occupancy
_atom_site_site_symmetry_order
_atom_site_calc_flag
_atom_site_refinement_flags_posn
Cu1 Cu 0.37276(2) 0.49528(2) 0.56741(2) 0.01882(10) Uani 1 1 d .
O1 O 0.44764(10) 0.46703(10) 0.69900(8) 0.0229(3) Uani 1 1 d .
O3 O 0.31025(10) 0.52967(9) 0.43598(8) 0.0218(3) Uani 1 1 d .
O5 O 0.24868(11) 0.40059(11) 0.56249(10) 0.0301(3) Uani 1 1 d .
H5A H 0.1893 0.4193 0.5483 0.045 Uiso 1 1 d GR
H5B H 0.2536 0.3403 0.5743 0.045 Uiso 1 1 d GR
N3 N 0.44167(11) 0.11612(11) 1.03942(10) 0.0197(3) Uani 1 1 d .
O2 O 0.55857(12) 0.58460(12) 0.74497(10) 0.0340(3) Uani 1 1 d .
N4 N 0.31940(11) 0.88307(11) 0.09416(10) 0.0205(3) Uani 1 1 d .
N2 N 0.61103(11) 0.42278(11) 1.04086(10) 0.0202(3) Uani 1 1 d .
N5 N 0.18437(11) 0.55796(11) 0.09360(10) 0.0215(3) Uani 1 1 d .
O4 O 0.19940(14) 0.41235(13) 0.38137(11) 0.0443(5) Uani 1 1 d .
C5 C 0.54580(12) 0.37169(12) 0.96936(11) 0.0187(3) Uani 1 1 d .
C27 C 0.29444(13) 0.80789(12) 0.03660(12) 0.0211(3) Uani 1 1 d .
H27 H 0.2969 0.8141 -0.0195 0.025 Uiso 1 1 calc R
C4 C 0.64884(14) 0.50179(11) 1.02271(13) 0.0194(3) Uani 1 1 d .
C3 C 0.62299(12) 0.53126(13) 0.93206(11) 0.0202(3) Uani 1 1 d .
H3 H 0.6526 0.5844 0.9213 0.024 Uiso 1 1 calc R
C19 C 0.25486(13) 0.59575(13) 0.25642(12) 0.0212(3) Uani 1 1 d .
H19 H 0.2902 0.6379 0.3045 0.025 Uiso 1 1 calc R
C20 C 0.23208(12) 0.61819(12) 0.16477(11) 0.0198(3) Uani 1 1 d .
C2 C 0.55245(13) 0.48008(13) 0.85821(12) 0.0194(3) Uani 1 1 d .
C8 C 0.50809(13) 0.27350(12) 1.07823(11) 0.0195(3) Uani 1 1 d .
H8 H 0.5302 0.3227 1.1213 0.023 Uiso 1 1 calc R
C11 C 0.47968(13) 0.20522(12) 0.93362(11) 0.0197(3) Uani 1 1 d .
H11 H 0.4810 0.2081 0.8767 0.024 Uiso 1 1 calc R
N6 N -0.01278(14) 0.30174(15) -0.12950(13) 0.0370(4) Uani 1 1 d .
C22 C 0.17230(14) 0.44718(13) 0.20056(12) 0.0234(3) Uani 1 1 d .
H22 H 0.1500 0.3891 0.2109 0.028 Uiso 1 1 calc R
C6 C 0.51255(13) 0.39894(12) 0.87678(11) 0.0195(3) Uani 1 1 d .
H6 H 0.4648 0.3636 0.8287 0.023 Uiso 1 1 calc R
C7 C 0.51035(12) 0.28312(13) 0.99354(11) 0.0185(3) Uani 1 1 d .
C9 C 0.47284(13) 0.19040(12) 1.09821(11) 0.0202(3) Uani 1 1 d .
H9 H 0.4706 0.1858 1.1546 0.024 Uiso 1 1 calc R
C10 C 0.44744(13) 0.12396(13) 0.95895(12) 0.0206(3) Uani 1 1 d .
H10 H 0.4288 0.0722 0.9187 0.025 Uiso 1 1 calc R
C26 C 0.26536(13) 0.72195(12) 0.05708(12) 0.0213(3) Uani 1 1 d .
H26 H 0.2495 0.6715 0.0156 0.026 Uiso 1 1 calc R
C18 C 0.22351(14) 0.50912(13) 0.27391(13) 0.0218(3) Uani 1 1 d .
C29 C 0.07029(15) 0.44640(15) -0.05914(12) 0.0265(4) Uani 1 1 d .
H29 H 0.0878 0.5077 -0.0673 0.032 Uiso 1 1 calc R
C17 C 0.24446(15) 0.48080(14) 0.37144(13) 0.0236(3) Uani 1 1 d .
C1 C 0.51889(14) 0.51460(13) 0.75969(12) 0.0216(3) Uani 1 1 d .
C25 C 0.25994(12) 0.71106(13) 0.14016(12) 0.0201(3) Uani 1 1 d .
C21 C 0.15494(13) 0.47350(13) 0.11128(12) 0.0212(3) Uani 1 1 d .
C30 C 0.09946(14) 0.41122(13) 0.02927(12) 0.0235(3) Uani 1 1 d .
C14 C 0.71961(14) 0.55624(15) 1.10408(13) 0.0258(4) Uani 1 1 d .
C24 C 0.28168(14) 0.79020(13) 0.19827(12) 0.0236(3) Uani 1 1 d .
H24 H 0.2765 0.7868 0.2533 0.028 Uiso 1 1 calc R
C23 C 0.31109(14) 0.87386(13) 0.17314(12) 0.0239(3) Uani 1 1 d .
H23 H 0.3257 0.9260 0.2126 0.029 Uiso 1 1 calc R
C13 C 0.73859(15) 0.65062(15) 1.09783(16) 0.0312(4) Uani 1 1 d .
H13 H 0.7078 0.6829 1.0416 0.037 Uiso 1 1 calc R
C31 C 0.07349(19) 0.31921(16) 0.03733(14) 0.0365(5) Uani 1 1 d .
H31 H 0.0930 0.2921 0.0956 0.044 Uiso 1 1 calc R
C28 C 0.01480(16) 0.38995(17) -0.13568(14) 0.0339(4) Uani 1 1 d .
H28 H -0.0042 0.4152 -0.1945 0.041 Uiso 1 1 calc R
C15 C 0.7675(3) 0.5133(2) 1.18852(17) 0.0625(11) Uani 1 1 d .
H15 H 0.7537 0.4502 1.1952 0.075 Uiso 1 1 calc R
C32 C 0.0173(2) 0.26734(19) -0.04338(17) 0.0431(6) Uani 1 1 d .
H32 H -0.0002 0.2055 -0.0371 0.052 Uiso 1 1 calc R
N1 N 0.8555(3) 0.6546(3) 1.26114(17) 0.0956(15) Uani 1 1 d .
C12 C 0.8067(2) 0.6972(2) 1.1799(2) 0.0496(7) Uani 1 1 d .
H12 H 0.8177 0.7617 1.1763 0.059 Uiso 1 1 calc R
C16 C 0.8362(4) 0.5622(4) 1.2641(2) 0.111(2) Uani 1 1 d .
H16 H 0.8708 0.5296 1.3197 0.134 Uiso 1 1 calc R

loop_
_atom_site_aniso_label
_atom_site_aniso_U_11
_atom_site_aniso_U_22
_atom_site_aniso_U_33
_atom_site_aniso_U_23
_atom_site_aniso_U_13
_atom_site_aniso_U_12
Cu1 0.02589(14) 0.01627(13) 0.01188(13) 0.00010(6) 0.00654(10) 0.00103(7)
O1 0.0330(7) 0.0186(6) 0.0132(5) 0.0005(4) 0.0072(5) 0.0015(5)
O3 0.0303(6) 0.0180(6) 0.0129(5) 0.0010(4) 0.0063(5) 0.0008(5)
O5 0.0328(7) 0.0302(7) 0.0260(7) 0.0043(6) 0.0124(6) -0.0025(6)
N3 0.0248(7) 0.0182(7) 0.0140(6) 0.0005(5) 0.0070(5) 0.0000(5)
O2 0.0417(8) 0.0333(8) 0.0212(6) 0.0069(6) 0.0094(6) -0.0101(6)
N4 0.0272(7) 0.0181(7) 0.0148(6) 0.0001(5) 0.0083(5) -0.0001(5)
N2 0.0238(7) 0.0201(7) 0.0151(6) -0.0015(5) 0.0075(5) -0.0005(5)
N5 0.0242(7) 0.0215(7) 0.0165(6) -0.0005(5) 0.0073(5) 0.0001(5)
O4 0.0601(11) 0.0420(9) 0.0197(7) 0.0024(6) 0.0086(7) -0.0267(8)
C5 0.0220(7) 0.0181(7) 0.0148(7) -0.0001(6) 0.0074(6) 0.0006(6)
C27 0.0260(8) 0.0192(8) 0.0164(7) 0.0006(6) 0.0083(6) -0.0002(6)
C4 0.0219(8) 0.0192(8) 0.0156(8) -0.0015(5) 0.0072(6) 0.0000(5)
C3 0.0251(8) 0.0173(8) 0.0176(8) 0.0012(6) 0.0091(6) 0.0003(6)
C19 0.0244(8) 0.0202(8) 0.0148(7) -0.0003(6) 0.0053(6) -0.0009(6)
C20 0.0220(7) 0.0194(7) 0.0155(7) 0.0007(6) 0.0065(6) -0.0001(6)
C2 0.0238(8) 0.0186(7) 0.0138(7) 0.0019(6) 0.0068(6) 0.0019(6)
C8 0.0256(8) 0.0170(7) 0.0136(7) -0.0014(6) 0.0069(6) -0.0005(6)
C11 0.0248(7) 0.0193(7) 0.0138(7) -0.0011(6) 0.0079(6) -0.0006(6)
N6 0.0357(9) 0.0396(10) 0.0315(9) -0.0118(8) 0.0118(7) -0.0034(8)
C22 0.0294(8) 0.0193(8) 0.0182(7) 0.0014(6) 0.0081(6) -0.0026(6)
C6 0.0237(7) 0.0176(7) 0.0144(7) -0.0005(6) 0.0061(6) -0.0002(6)
C7 0.0216(7) 0.0175(7) 0.0137(7) 0.0005(5) 0.0059(6) 0.0004(6)
C9 0.0277(8) 0.0184(7) 0.0133(7) -0.0001(6) 0.0082(6) 0.0003(6)
C10 0.0257(8) 0.0192(7) 0.0154(7) -0.0016(6) 0.0082(6) -0.0002(6)
C26 0.0271(8) 0.0178(7) 0.0172(7) -0.0005(6) 0.0083(6) -0.0002(6)
C18 0.0263(8) 0.0211(8) 0.0139(7) 0.0016(6) 0.0057(6) -0.0002(6)
C29 0.0306(9) 0.0279(9) 0.0170(8) -0.0013(7) 0.0074(7) 0.0021(7)
C17 0.0303(9) 0.0220(8) 0.0146(7) 0.0020(6) 0.0068(7) -0.0007(7)
C1 0.0284(8) 0.0203(7) 0.0147(7) 0.0019(6) 0.0086(7) 0.0018(6)
C25 0.0216(7) 0.0192(7) 0.0165(7) 0.0015(6) 0.0062(6) 0.0001(6)
C21 0.0238(8) 0.0202(8) 0.0160(7) -0.0018(6) 0.0060(6) -0.0002(6)
C30 0.0265(8) 0.0244(8) 0.0157(7) -0.0034(6) 0.0062(6) -0.0007(7)
C14 0.0267(8) 0.0328(10) 0.0183(8) -0.0070(7) 0.0106(7) -0.0080(7)
C24 0.0312(8) 0.0224(8) 0.0175(7) -0.0008(6) 0.0114(7) -0.0019(7)
C23 0.0335(9) 0.0203(8) 0.0188(8) -0.0023(6) 0.0127(7) -0.0025(7)
C13 0.0268(9) 0.0273(9) 0.0364(10) -0.0052(8) 0.0117(8) -0.0007(7)
C31 0.0535(13) 0.0290(10) 0.0217(9) -0.0048(8) 0.0126(9) -0.0108(9)
C28 0.0363(10) 0.0397(11) 0.0214(9) -0.0053(8) 0.0094(8) 0.0032(9)
C15 0.083(2) 0.0714(19) 0.0171(10) 0.0016(11) 0.0086(12) -0.0548(18)
C32 0.0546(14) 0.0357(12) 0.0329(11) -0.0093(9) 0.0149(10) -0.0128(11)
N1 0.132(3) 0.120(3) 0.0260(11) -0.0238(14) 0.0279(15) -0.092(3)
C12 0.0590(15) 0.0474(14) 0.0513(15) -0.0244(12) 0.0331(13) -0.0240(12)
C16 0.147(4) 0.128(4) 0.0211(12) 0.0032(17) 0.0057(17) -0.105(4)

loop_
_atom_type_symbol
_atom_type_description
_atom_type_scat_dispersion_real
_atom_type_scat_dispersion_imag
_atom_type_scat_source
C C 0.0033 0.0016 'International Tables Vol C Tables 4.2.6.8 and 6.1.1.4'
H H 0.0000 0.0000 'International Tables Vol C Tables 4.2.6.8 and 6.1.1.4'
N N 0.0061 0.0033 'International Tables Vol C Tables 4.2.6.8 and 6.1.1.4'
O O 0.0106 0.0060 'International Tables Vol C Tables 4.2.6.8 and 6.1.1.4'
Cu Cu 0.3201 1.2651 'International Tables Vol C Tables 4.2.6.8 and 6.1.1.4'
I I -0.4742 1.8119 'International Tables Vol C Tables 4.2.6.8 and 6.1.1.4'

loop_
_geom_angle_atom_site_label_1
_geom_angle_atom_site_label_2
_geom_angle_atom_site_label_3
_geom_angle
_geom_angle_site_symmetry_1
_geom_angle_site_symmetry_3
O1 Cu1 O3 173.93(6) . .
O1 Cu1 O5 88.93(6) . .
O1 Cu1 N3 88.94(6) . 4_565
O1 Cu1 N4 91.79(6) . 4_576
O3 Cu1 O5 97.03(6) . .
O3 Cu1 N3 89.62(6) . 4_565
O3 Cu1 N4 88.81(6) . 4_576
N3 Cu1 O5 92.63(6) 4_565 .
N4 Cu1 O5 95.37(6) 4_576 .
N4 Cu1 N3 171.98(6) 4_576 4_565
C1 O1 Cu1 127.24(12) . .
C17 O3 Cu1 124.77(12) . .
Cu1 O5 H5A 125.4 . .
Cu1 O5 H5B 125.3 . .
H5A O5 H5B 109.3 . .
C9 N3 Cu1 119.30(12) . 4_566
C9 N3 C10 117.44(15) . .
C10 N3 Cu1 122.81(12) . 4_566
C27 N4 Cu1 122.12(12) . 4_575
C27 N4 C23 117.49(16) . .
C23 N4 Cu1 120.34(12) . 4_575
C5 N2 C4 118.60(15) . .
C20 N5 C21 118.50(15) . .
N2 C5 C6 122.73(16) . .
N2 C5 C7 116.15(14) . .
C6 C5 C7 121.11(15) . .
N4 C27 H27 118.5 . .
N4 C27 C26 122.97(16) . .
C26 C27 H27 118.5 . .
N2 C4 C3 122.10(16) . .
N2 C4 C14 116.45(16) . .
C3 C4 C14 121.45(16) . .
C4 C3 H3 120.5 . .
C2 C3 C4 119.02(17) . .
C2 C3 H3 120.5 . .
C20 C19 H19 120.8 . .
C18 C19 H19 120.8 . .
C18 C19 C20 118.34(16) . .
N5 C20 C19 122.78(16) . .
N5 C20 C25 115.78(15) . .
C19 C20 C25 121.44(15) . .
C3 C2 C6 118.93(16) . .
C3 C2 C1 119.69(16) . .
C6 C2 C1 121.36(16) . .
C7 C8 H8 120.1 . .
C9 C8 H8 120.1 . .
C9 C8 C7 119.88(15) . .
C7 C11 H11 120.1 . .
C10 C11 H11 120.1 . .
C10 C11 C7 119.82(15) . .
C28 N6 C32 116.44(19) . .
C18 C22 H22 120.5 . .
C18 C22 C21 118.97(17) . .
C21 C22 H22 120.5 . .
C5 C6 H6 120.8 . .
C2 C6 C5 118.49(16) . .
C2 C6 H6 120.8 . .
C8 C7 C5 121.19(15) . .
C8 C7 C11 117.12(16) . .
C11 C7 C5 121.68(15) . .
N3 C9 C8 122.72(15) . .
N3 C9 H9 118.6 . .
C8 C9 H9 118.6 . .
N3 C10 C11 122.95(16) . .
N3 C10 H10 118.5 . .
C11 C10 H10 118.5 . .
C27 C26 H26 120.1 . .
C27 C26 C25 119.71(16) . .
C25 C26 H26 120.1 . .
C19 C18 C22 119.31(17) . .
C19 C18 C17 121.12(16) . .
C22 C18 C17 119.57(16) . .
C30 C29 H29 120.2 . .
C30 C29 C28 119.7(2) . .
C28 C29 H29 120.2 . .
O3 C17 C18 115.19(16) . .
O4 C17 O3 126.35(17) . .
O4 C17 C18 118.43(17) . .
O1 C1 C2 113.71(16) . .
O2 C1 O1 126.31(17) . .
O2 C1 C2 119.96(17) . .
C26 C25 C20 120.43(16) . .
C26 C25 C24 117.49(16) . .
C24 C25 C20 122.08(16) . .
N5 C21 C22 122.05(16) . .
N5 C21 C30 116.05(15) . .
C22 C21 C30 121.87(17) . .
C29 C30 C21 119.63(17) . .
C31 C30 C29 117.69(17) . .
C31 C30 C21 122.67(17) . .
C13 C14 C4 121.92(18) . .
C15 C14 C4 120.1(2) . .
C15 C14 C13 118.0(2) . .
C25 C24 H24 120.3 . .
C23 C24 C25 119.31(16) . .
C23 C24 H24 120.3 . .
N4 C23 C24 122.93(17) . .
N4 C23 H23 118.5 . .
C24 C23 H23 118.5 . .
C14 C13 H13 121.1 . .
C14 C13 C12 117.9(2) . .
C12 C13 H13 121.1 . .
C30 C31 H31 120.6 . .
C30 C31 C32 118.9(2) . .
C32 C31 H31 120.6 . .
N6 C28 C29 123.6(2) . .
N6 C28 H28 118.2 . .
C29 C28 H28 118.2 . .
C14 C15 H15 119.7 . .
C14 C15 C16 120.6(3) . .
C16 C15 H15 119.7 . .
N6 C32 C31 123.7(2) . .
N6 C32 H32 118.2 . .
C31 C32 H32 118.2 . .
C12 N1 C16 116.3(3) . .
C13 C12 H12 118.0 . .
N1 C12 C13 124.0(3) . .
N1 C12 H12 118.0 . .
C15 C16 H16 118.5 . .
N1 C16 C15 123.1(3) . .
N1 C16 H16 118.5 . .

loop_
_geom_bond_atom_site_label_1
_geom_bond_atom_site_label_2
_geom_bond_distance
_geom_bond_site_symmetry_2
Cu1 O1 1.9422(14) .
Cu1 O3 1.9522(14) .
Cu1 O5 2.2860(15) .
Cu1 N3 2.0504(15) 4_565
Cu1 N4 2.0257(16) 4_576
O1 C1 1.272(2) .
O3 C17 1.270(2) .
O5 H5A 0.8666 .
O5 H5B 0.8665 .
N3 Cu1 2.0504(15) 4_566
N3 C9 1.346(2) .
N3 C10 1.349(2) .
O2 C1 1.235(2) .
N4 Cu1 2.0257(16) 4_575
N4 C27 1.345(2) .
N4 C23 1.347(2) .
N2 C5 1.339(2) .
N2 C4 1.346(2) .
N5 C20 1.345(2) .
N5 C21 1.347(2) .
O4 C17 1.236(2) .
C5 C6 1.398(2) .
C5 C7 1.481(2) .
C27 H27 0.9300 .
C27 C26 1.380(2) .
C4 C3 1.396(2) .
C4 C14 1.479(2) .
C3 H3 0.9300 .
C3 C2 1.389(2) .
C19 H19 0.9300 .
C19 C20 1.396(2) .
C19 C18 1.386(2) .
C20 C25 1.484(2) .
C2 C6 1.390(2) .
C2 C1 1.514(2) .
C8 H8 0.9300 .
C8 C7 1.393(2) .
C8 C9 1.386(2) .
C11 H11 0.9300 .
C11 C7 1.395(2) .
C11 C10 1.379(2) .
N6 C28 1.329(3) .
N6 C32 1.342(3) .
C22 H22 0.9300 .
C22 C18 1.390(2) .
C22 C21 1.394(2) .
C6 H6 0.9300 .
C9 H9 0.9300 .
C10 H10 0.9300 .
C26 H26 0.9300 .
C26 C25 1.392(2) .
C18 C17 1.513(3) .
C29 H29 0.9300 .
C29 C30 1.381(3) .
C29 C28 1.387(3) .
C25 C24 1.396(2) .
C21 C30 1.490(2) .
C30 C31 1.378(3) .
C14 C13 1.373(3) .
C14 C15 1.361(3) .
C24 H24 0.9300 .
C24 C23 1.386(3) .
C23 H23 0.9300 .
C13 H13 0.9300 .
C13 C12 1.418(3) .
C31 H31 0.9300 .
C31 C32 1.396(3) .
C28 H28 0.9300 .
C15 H15 0.9300 .
C15 C16 1.377(4) .
C32 H32 0.9300 .
N1 C12 1.322(5) .
N1 C16 1.339(5) .
C12 H12 0.9300 .
C16 H16 0.9300 .

loop_
_platon_squeeze_void_nr
_platon_squeeze_void_average_x
_platon_squeeze_void_average_y
_platon_squeeze_void_average_z
_platon_squeeze_void_volume
_platon_squeeze_void_count_electrons
_platon_squeeze_void_content
1 0.000 -0.008 -0.004 501 92 ' '
2 0.315 0.245 0.684 28 7 ' '
3 0.315 0.255 0.184 28 7 ' '
4 0.685 0.755 0.316 28 7 ' '
5 0.685 0.745 0.816 28 7 ' '
